data_7047679
loop_
_publ_author_name
'Liu, Yi'
'Zhao, Yue'
'Liu, Xiao-Hui'
'Kang, Yan-Shang'
'Wang, Peng'
'Sun, Wei-Yin'

_publ_section_title
;
 Novel metal-organic frameworks with high stability for selectively
 sensing nitroaromatics.
;
_journal_issue 43
_journal_name_full 'Dalton transactions (Cambridge, England : 2003)'
_journal_page_first 15399
_journal_page_last 15404
_journal_paper_doi 10.1039/c8dt03551b
_journal_volume 47
_journal_year 2018
_chemical_formula_moiety 'C35 H24 N2 O11 Zn2, 2[C3H7NO],1[CH4O], 1[H2O]'
_chemical_formula_sum 'C42 H44 N4 O15 Zn2'
_chemical_formula_weight 975.55
_space_group_crystal_system monoclinic
_space_group_IT_number 14
_space_group_name_Hall '-P 2ybc'
_space_group_name_H-M_alt 'P 1 21/c 1'
_symmetry_space_group_name_Hall '-P 2ybc'
_symmetry_space_group_name_H-M 'P 1 21/c 1'
_atom_sites_solution_hydrogens geom
_audit_creation_method SHELXL-2016/6
_audit_update_record
;
2018-09-21 deposited with the CCDC.
2018-10-01 downloaded from the CCDC.
;
_cell_angle_alpha 90
_cell_angle_beta 99.626(2)
_cell_angle_gamma 90
_cell_formula_units_Z 4
_cell_length_a 20.228(3)
_cell_length_b 16.090(2)
_cell_length_c 14.644(2)
_cell_measurement_reflns_used 7465
_cell_measurement_temperature 153(2)
_cell_measurement_theta_max 27.50
_cell_measurement_theta_min 2.40
_cell_volume 4699.1(11)
_computing_cell_refinement 'Bruker SMART'
_computing_data_collection 'Bruker SMART'
_computing_data_reduction 'Bruker SAINT'
_computing_molecular_graphics 'Bruker SHELXTL'
_computing_publication_material 'Bruker SHELXTL'
_computing_structure_refinement 'SHELXL-2016/6 (Sheldrick, 2016)'
_computing_structure_solution 'SHELXT 2014/4 (Sheldrick, 2014)'
_diffrn_ambient_temperature 153(2)
_diffrn_measured_fraction_theta_full 0.992
_diffrn_measured_fraction_theta_max 0.992
_diffrn_measurement_device_type 'CCD area detector'
_diffrn_measurement_method 'phi and omega scans'
_diffrn_radiation_type MoK\a
_diffrn_radiation_wavelength 0.71073
_diffrn_reflns_av_R_equivalents 0.0399
_diffrn_reflns_av_unetI/netI 0.0439
_diffrn_reflns_Laue_measured_fraction_full 0.992
_diffrn_reflns_Laue_measured_fraction_max 0.992
_diffrn_reflns_limit_h_max 24
_diffrn_reflns_limit_h_min -24
_diffrn_reflns_limit_k_max 17
_diffrn_reflns_limit_k_min -19
_diffrn_reflns_limit_l_max 16
_diffrn_reflns_limit_l_min -17
_diffrn_reflns_number 25617
_diffrn_reflns_point_group_measured_fraction_full 0.992
_diffrn_reflns_point_group_measured_fraction_max 0.992
_diffrn_reflns_theta_full 25.010
_diffrn_reflns_theta_max 25.010
_diffrn_reflns_theta_min 1.626
_diffrn_source 'fine-focus sealed tube'
_exptl_absorpt_coefficient_mu 1.089
_exptl_absorpt_correction_T_max 0.813
_exptl_absorpt_correction_T_min 0.761
_exptl_absorpt_correction_type multi-scan
_exptl_absorpt_process_details SADABS
_exptl_crystal_colour colorless
_exptl_crystal_density_diffrn 1.379
_exptl_crystal_description block
_exptl_crystal_F_000 2016
_exptl_crystal_size_max 0.260
_exptl_crystal_size_mid 0.240
_exptl_crystal_size_min 0.190
_refine_diff_density_max 0.934
_refine_diff_density_min -0.486
_refine_diff_density_rms 0.096
_refine_ls_extinction_method none
_refine_ls_goodness_of_fit_ref 1.002
_refine_ls_hydrogen_treatment constr
_refine_ls_matrix_type full
_refine_ls_number_parameters 452
_refine_ls_number_reflns 8212
_refine_ls_number_restraints 0
_refine_ls_restrained_S_all 1.002
_refine_ls_R_factor_all 0.0716
_refine_ls_R_factor_gt 0.0468
_refine_ls_shift/su_max 0.001
_refine_ls_shift/su_mean 0.000
_refine_ls_structure_factor_coef Fsqd
_refine_ls_weighting_details 'w=1/[\s^2^(Fo^2^)+(0.1241P)^2^+3.0454P] where P=(Fo^2^+2Fc^2^)/3'
_refine_ls_weighting_scheme calc
_refine_ls_wR_factor_gt 0.1550
_refine_ls_wR_factor_ref 0.1893
_reflns_Friedel_coverage 0.000
_reflns_number_gt 5570
_reflns_number_total 8212
_reflns_threshold_expression 'I > 2\s(I)'
_cod_data_source_file c8dt03551b2.cif
_cod_data_source_block 1
_cod_depositor_comments 'Adding full bibliography for 7047679--7047680.cif.'
_cod_original_cell_volume 4699.0(11)
_cod_database_code 7047679
_shelx_shelxl_version_number 2016/6
_shelx_space_group_comment
;
The symmetry employed for this shelxl refinement is uniquely defined
by the following loop, which should always be used as a source of
symmetry information in preference to the above space-group names.
They are only intended as comments.
;
_shelx_estimated_absorpt_t_min 0.765
_shelx_estimated_absorpt_t_max 0.820
_smtbx_masks_special_details
;
A solvent mask was calculated and 108.7 electrons were
found in a volume of 490.4\%A^3 in 1 void.
This is consistent with the presence of
2[C3H7NO],1[CH4O], 1[H2O] per formula unit
which account for 108.0 electrons.
;
_smtbx_masks_void_probe_radius 1.2
_smtbx_masks_void_truncation_radius 1.2

loop_
_space_group_symop_operation_xyz
'x, y, z'
'-x, y+1/2, -z+1/2'
'-x, -y, -z'
'x, -y-1/2, z-1/2'

loop_
_atom_site_label
_atom_site_type_symbol
_atom_site_fract_x
_atom_site_fract_y
_atom_site_fract_z
_atom_site_U_iso_or_equiv
_atom_site_adp_type
_atom_site_occupancy
_atom_site_site_symmetry_order
_atom_site_calc_flag
_atom_site_refinement_flags_posn
_atom_site_refinement_flags_adp
Zn1 Zn 0.15135(2) 0.49817(2) 0.37269(3) 0.01333(16) Uani 1 1 d . .
Zn2 Zn 0.29998(2) 0.50081(2) 0.41105(3) 0.01306(15) Uani 1 1 d . .
C1 C 0.6294(2) 0.6506(3) 0.1408(3) 0.0315(10) Uani 1 1 d . .
C2 C 0.64028(19) 0.5898(3) 0.2093(3) 0.0287(9) Uani 1 1 d . .
C3 C 0.70293(19) 0.5574(3) 0.2378(3) 0.0302(9) Uani 1 1 d . .
H3 H 0.709559 0.514932 0.283484 0.036 Uiso 1 1 calc R U
C4 C 0.75692(19) 0.5869(3) 0.1993(3) 0.0354(10) Uani 1 1 d . .
C5 C 0.7468(2) 0.6473(3) 0.1305(3) 0.0456(13) Uani 1 1 d . .
H5 H 0.783393 0.666752 0.103362 0.055 Uiso 1 1 calc R U
C6 C 0.6832(2) 0.6787(3) 0.1019(3) 0.0398(11) Uani 1 1 d . .
H6 H 0.676286 0.720041 0.054978 0.048 Uiso 1 1 calc R U
C7 C 0.5621(2) 0.6876(3) 0.1116(3) 0.0416(11) Uani 1 1 d . .
H7 H 0.526673 0.670800 0.142701 0.050 Uiso 1 1 calc R U
C8 C 0.5928(2) 0.5111(3) 0.3240(3) 0.0298(10) Uani 1 1 d . .
H8A H 0.627228 0.533165 0.374105 0.036 Uiso 1 1 calc R U
H8B H 0.606165 0.454585 0.307572 0.036 Uiso 1 1 calc R U
C9 C 0.5252(2) 0.5093(2) 0.3539(3) 0.0244(9) Uani 1 1 d . .
C10 C 0.4878(2) 0.5812(3) 0.3511(3) 0.0361(11) Uani 1 1 d . .
H10 H 0.504745 0.632372 0.332201 0.043 Uiso 1 1 calc R U
C11 C 0.4247(2) 0.5769(3) 0.3768(3) 0.0310(10) Uani 1 1 d . .
H11 H 0.398548 0.626121 0.374257 0.037 Uiso 1 1 calc R U
C12 C 0.4367(2) 0.4389(2) 0.4097(3) 0.0268(9) Uani 1 1 d . .
H12 H 0.419474 0.388623 0.430444 0.032 Uiso 1 1 calc R U
C13 C 0.50041(19) 0.4385(3) 0.3856(3) 0.0304(10) Uani 1 1 d . .
H13 H 0.526387 0.388982 0.391334 0.036 Uiso 1 1 calc R U
C14 C 0.8350(2) 0.5022(3) 0.2983(3) 0.0392(12) Uani 1 1 d . .
H14A H 0.815358 0.447422 0.278752 0.047 Uiso 1 1 calc R U
H14B H 0.816032 0.521508 0.352679 0.047 Uiso 1 1 calc R U
C15 C -0.0894(2) 0.4962(3) 0.3219(3) 0.0334(11) Uani 1 1 d . .
C16 C -0.0540(2) 0.5516(3) 0.3817(4) 0.0496(13) Uani 1 1 d . .
H16 H -0.076638 0.592325 0.411818 0.060 Uiso 1 1 calc R U
C17 C 0.0154(2) 0.5476(3) 0.3977(3) 0.0422(12) Uani 1 1 d . .
H17 H 0.039473 0.585843 0.440290 0.051 Uiso 1 1 calc R U
C18 C 0.0145(2) 0.4371(3) 0.3017(4) 0.0508(14) Uani 1 1 d . .
H18 H 0.038195 0.395241 0.274729 0.061 Uiso 1 1 calc R U
C19 C -0.0543(2) 0.4372(3) 0.2822(4) 0.0538(14) Uani 1 1 d . .
H19 H -0.077335 0.396763 0.241541 0.065 Uiso 1 1 calc R U
C20 C 0.22543(18) 0.3264(2) 0.1913(3) 0.0223(8) Uani 1 1 d . .
C21 C 0.16751(19) 0.2944(2) 0.1383(3) 0.0268(9) Uani 1 1 d . .
H21 H 0.125019 0.316691 0.144647 0.032 Uiso 1 1 calc R U
C22 C 0.17143(19) 0.2306(2) 0.0765(3) 0.0257(9) Uani 1 1 d . .
H22 H 0.131784 0.209373 0.040034 0.031 Uiso 1 1 calc R U
C23 C 0.23336(18) 0.1976(2) 0.0679(2) 0.0193(8) Uani 1 1 d . .
C24 C 0.2912(2) 0.2299(2) 0.1200(3) 0.0253(9) Uani 1 1 d . .
H24 H 0.333736 0.208046 0.113060 0.030 Uiso 1 1 calc R U
C25 C 0.28744(19) 0.2932(2) 0.1813(3) 0.0245(9) Uani 1 1 d . .
H25 H 0.327271 0.314571 0.217167 0.029 Uiso 1 1 calc R U
C26 C 0.22189(19) 0.3935(2) 0.2607(3) 0.0217(8) Uani 1 1 d . .
C27 C 0.2362(2) 0.3758(2) 0.5044(3) 0.0226(9) Uani 1 1 d . .
C28 C 0.22459(19) 0.6743(2) 0.5906(3) 0.0219(8) Uani 1 1 d . .
C29 C 0.1637(2) 0.7093(3) 0.6016(3) 0.0313(10) Uani 1 1 d . .
H29 H 0.123179 0.689049 0.566461 0.038 Uiso 1 1 calc R U
C30 C 0.1621(2) 0.7731(3) 0.6634(3) 0.0302(10) Uani 1 1 d . .
H30 H 0.120187 0.796074 0.671370 0.036 Uiso 1 1 calc R U
C31 C 0.22061(19) 0.8045(2) 0.7142(3) 0.0229(9) Uani 1 1 d . .
C32 C 0.2814(2) 0.7705(3) 0.7033(3) 0.0348(11) Uani 1 1 d . .
H32 H 0.321819 0.791852 0.737819 0.042 Uiso 1 1 calc R U
C33 C 0.2837(2) 0.7052(3) 0.6419(3) 0.0340(11) Uani 1 1 d . .
H33 H 0.325591 0.681514 0.634839 0.041 Uiso 1 1 calc R U
C34 C 0.2266(2) 0.6054(2) 0.5222(2) 0.0233(9) Uani 1 1 d . .
C35 C 0.2187(2) 0.6240(2) 0.2802(2) 0.0229(9) Uani 1 1 d . .
N1 N 0.39933(16) 0.50679(17) 0.4049(2) 0.0188(7) Uani 1 1 d . .
N2 N 0.04961(17) 0.49367(17) 0.3573(2) 0.0206(7) Uani 1 1 d . .
O1 O 0.55001(17) 0.7387(2) 0.0495(2) 0.0559(9) Uani 1 1 d . .
O2 O 0.58507(13) 0.5650(2) 0.2442(2) 0.0420(8) Uani 1 1 d . .
O3 O 0.82124(13) 0.5610(2) 0.2241(2) 0.0430(8) Uani 1 1 d . .
O4 O 0.27561(14) 0.42095(19) 0.3031(2) 0.0353(7) Uani 1 1 d . .
O5 O 0.16414(14) 0.41803(19) 0.2720(2) 0.0348(7) Uani 1 1 d . .
O6 O 0.29377(14) 0.40183(18) 0.4953(2) 0.0323(7) Uani 1 1 d . .
O7 O 0.18185(14) 0.40523(17) 0.4649(2) 0.0327(7) Uani 1 1 d . .
O8 O 0.17126(15) 0.57993(18) 0.4791(2) 0.0356(7) Uani 1 1 d . .
O9 O 0.28288(15) 0.57648(19) 0.5143(2) 0.0384(8) Uani 1 1 d . .
O10 O 0.16198(13) 0.59579(18) 0.2881(2) 0.0339(7) Uani 1 1 d . .
O11 O 0.27340(15) 0.59726(19) 0.3220(2) 0.0402(8) Uani 1 1 d . .

loop_
_atom_site_aniso_label
_atom_site_aniso_U_11
_atom_site_aniso_U_22
_atom_site_aniso_U_33
_atom_site_aniso_U_23
_atom_site_aniso_U_13
_atom_site_aniso_U_12
Zn1 0.0107(3) 0.0127(3) 0.0170(3) -0.00047(15) 0.00316(18) -0.00010(15)
Zn2 0.0102(3) 0.0128(3) 0.0166(3) 0.00023(15) 0.00359(18) -0.00023(15)
C1 0.028(2) 0.038(3) 0.029(2) 0.0017(19) 0.0046(18) -0.0036(19)
C2 0.019(2) 0.041(2) 0.027(2) 0.0004(19) 0.0051(17) -0.0017(18)
C3 0.019(2) 0.039(2) 0.032(2) 0.0080(19) 0.0063(17) -0.0001(18)
C4 0.015(2) 0.055(3) 0.037(2) 0.002(2) 0.0055(18) -0.001(2)
C5 0.028(3) 0.069(3) 0.043(3) 0.022(2) 0.013(2) -0.006(2)
C6 0.029(2) 0.050(3) 0.040(3) 0.015(2) 0.005(2) 0.001(2)
C7 0.037(3) 0.047(3) 0.040(3) 0.007(2) 0.002(2) 0.004(2)
C8 0.015(2) 0.041(3) 0.034(2) 0.0123(19) 0.0074(18) -0.0002(17)
C9 0.012(2) 0.032(2) 0.029(2) 0.0012(17) 0.0023(16) -0.0004(16)
C10 0.021(2) 0.035(3) 0.054(3) 0.007(2) 0.010(2) -0.0074(19)
C11 0.019(2) 0.029(2) 0.046(3) -0.0005(19) 0.0081(19) -0.0008(18)
C12 0.026(2) 0.022(2) 0.034(2) 0.0060(18) 0.0109(18) 0.0028(18)
C13 0.019(2) 0.034(2) 0.040(2) 0.0072(19) 0.0094(18) 0.0070(18)
C14 0.013(2) 0.067(4) 0.038(3) 0.009(2) 0.0061(19) 0.0016(19)
C15 0.012(2) 0.056(3) 0.034(2) 0.006(2) 0.0086(19) 0.0004(19)
C16 0.024(2) 0.054(3) 0.071(4) -0.028(3) 0.009(2) 0.009(2)
C17 0.018(2) 0.049(3) 0.058(3) -0.031(2) 0.002(2) 0.001(2)
C18 0.028(3) 0.048(3) 0.077(4) -0.031(3) 0.011(2) 0.000(2)
C19 0.026(3) 0.064(3) 0.071(3) -0.029(3) 0.008(2) -0.006(2)
C20 0.018(2) 0.025(2) 0.024(2) -0.0057(16) 0.0049(16) 0.0023(17)
C21 0.018(2) 0.028(2) 0.035(2) -0.0105(18) 0.0049(17) 0.0029(17)
C22 0.016(2) 0.027(2) 0.032(2) -0.0085(18) 0.0012(17) -0.0007(17)
C23 0.019(2) 0.021(2) 0.0179(18) -0.0043(15) 0.0042(15) 0.0001(16)
C24 0.021(2) 0.025(2) 0.031(2) -0.0072(17) 0.0076(17) 0.0024(17)
C25 0.016(2) 0.029(2) 0.027(2) -0.0061(17) 0.0002(16) -0.0030(17)
C26 0.022(2) 0.022(2) 0.0219(19) -0.0062(16) 0.0064(16) -0.0020(17)
C27 0.028(2) 0.0148(19) 0.025(2) 0.0019(16) 0.0053(17) -0.0025(17)
C28 0.023(2) 0.0170(19) 0.025(2) -0.0062(16) 0.0016(16) 0.0032(16)
C29 0.021(2) 0.032(2) 0.041(2) -0.016(2) 0.0025(18) -0.0012(18)
C30 0.020(2) 0.033(2) 0.037(2) -0.0127(19) 0.0048(18) 0.0026(18)
C31 0.022(2) 0.017(2) 0.029(2) -0.0081(16) 0.0018(17) 0.0014(16)
C32 0.019(2) 0.041(3) 0.042(3) -0.023(2) 0.0008(19) -0.0026(19)
C33 0.024(2) 0.032(2) 0.045(3) -0.021(2) 0.003(2) 0.0076(19)
C34 0.027(2) 0.026(2) 0.0165(18) -0.0030(16) 0.0019(16) 0.0038(18)
C35 0.025(2) 0.024(2) 0.0197(19) 0.0053(16) 0.0028(16) 0.0014(17)
N1 0.0112(16) 0.0213(18) 0.0231(17) 0.0007(12) 0.0005(13) -0.0008(12)
N2 0.0144(17) 0.0262(19) 0.0219(17) -0.0005(13) 0.0051(14) 0.0017(13)
O1 0.045(2) 0.059(2) 0.061(2) 0.0184(19) -0.0013(18) 0.0054(18)
O2 0.0150(14) 0.068(2) 0.0449(18) 0.0255(16) 0.0096(13) 0.0027(14)
O3 0.0162(15) 0.068(2) 0.0474(18) 0.0202(17) 0.0121(13) 0.0017(15)
O4 0.0273(17) 0.0406(18) 0.0396(17) -0.0246(14) 0.0104(14) -0.0063(14)
O5 0.0240(16) 0.0410(18) 0.0377(17) -0.0216(14) 0.0001(13) 0.0099(13)
O6 0.0263(16) 0.0312(16) 0.0386(17) 0.0175(13) 0.0030(13) -0.0052(13)
O7 0.0296(17) 0.0294(16) 0.0393(17) 0.0198(13) 0.0062(14) 0.0015(13)
O8 0.0352(18) 0.0363(17) 0.0364(17) -0.0213(14) 0.0086(14) -0.0027(14)
O9 0.0329(18) 0.0405(19) 0.0386(17) -0.0225(14) -0.0032(14) 0.0124(15)
O10 0.0175(15) 0.0372(17) 0.0456(17) 0.0236(14) 0.0016(13) -0.0081(13)
O11 0.0253(17) 0.0422(19) 0.0513(19) 0.0313(15) 0.0017(15) 0.0020(14)

loop_
_atom_type_symbol
_atom_type_description
_atom_type_scat_dispersion_real
_atom_type_scat_dispersion_imag
_atom_type_scat_source
C C 0.0033 0.0016 'International Tables Vol C Tables 4.2.6.8 and 6.1.1.4'
H H 0.0000 0.0000 'International Tables Vol C Tables 4.2.6.8 and 6.1.1.4'
N N 0.0061 0.0033 'International Tables Vol C Tables 4.2.6.8 and 6.1.1.4'
O O 0.0106 0.0060 'International Tables Vol C Tables 4.2.6.8 and 6.1.1.4'
Zn Zn 0.2839 1.4301 'International Tables Vol C Tables 4.2.6.8 and 6.1.1.4'

loop_
_geom_angle_atom_site_label_1
_geom_angle_atom_site_label_2
_geom_angle_atom_site_label_3
_geom_angle
_geom_angle_site_symmetry_1
_geom_angle_site_symmetry_3
O5 Zn1 O8 161.38(12) . .
O5 Zn1 N2 98.50(12) . .
O8 Zn1 N2 100.12(12) . .
O5 Zn1 O10 90.50(14) . .
O8 Zn1 O10 86.53(13) . .
N2 Zn1 O10 99.67(12) . .
O5 Zn1 O7 87.35(12) . .
O8 Zn1 O7 88.13(14) . .
N2 Zn1 O7 103.64(12) . .
O10 Zn1 O7 156.66(11) . .
O5 Zn1 Zn2 84.11(8) . .
O8 Zn1 Zn2 77.31(8) . .
N2 Zn1 Zn2 175.36(9) . .
O10 Zn1 Zn2 84.10(8) . .
O7 Zn1 Zn2 72.56(8) . .
O9 Zn2 N1 107.48(12) . .
O9 Zn2 O4 156.27(12) . .
N1 Zn2 O4 96.22(12) . .
O9 Zn2 O6 88.97(13) . .
N1 Zn2 O6 103.09(12) . .
O4 Zn2 O6 86.87(13) . .
O9 Zn2 O11 87.73(13) . .
N1 Zn2 O11 95.30(12) . .
O4 Zn2 O11 88.84(15) . .
O6 Zn2 O11 161.45(12) . .
O9 Zn2 Zn1 81.67(9) . .
N1 Zn2 Zn1 166.58(9) . .
O4 Zn2 Zn1 74.77(8) . .
O6 Zn2 Zn1 86.57(8) . .
O11 Zn2 Zn1 74.90(8) . .
C6 C1 C2 119.0(4) . .
C6 C1 C7 119.8(4) . .
C2 C1 C7 121.1(4) . .
O2 C2 C3 123.4(4) . .
O2 C2 C1 115.8(4) . .
C3 C2 C1 120.9(4) . .
C2 C3 C4 119.7(4) . .
C2 C3 H3 120.2 . .
C4 C3 H3 120.2 . .
O3 C4 C5 115.3(4) . .
O3 C4 C3 124.6(4) . .
C5 C4 C3 120.1(4) . .
C6 C5 C4 119.5(4) . .
C6 C5 H5 120.2 . .
C4 C5 H5 120.2 . .
C5 C6 C1 120.8(4) . .
C5 C6 H6 119.6 . .
C1 C6 H6 119.6 . .
O1 C7 C1 123.0(4) . .
O1 C7 H7 118.5 . .
C1 C7 H7 118.5 . .
O2 C8 C9 105.5(3) . .
O2 C8 H8A 110.6 . .
C9 C8 H8A 110.6 . .
O2 C8 H8B 110.6 . .
C9 C8 H8B 110.6 . .
H8A C8 H8B 108.8 . .
C13 C9 C10 118.9(4) . .
C13 C9 C8 121.4(3) . .
C10 C9 C8 119.7(3) . .
C9 C10 C11 118.2(4) . .
C9 C10 H10 120.9 . .
C11 C10 H10 120.9 . .
N1 C11 C10 123.0(4) . .
N1 C11 H11 118.5 . .
C10 C11 H11 118.5 . .
N1 C12 C13 122.3(4) . .
N1 C12 H12 118.8 . .
C13 C12 H12 118.8 . .
C9 C13 C12 119.5(4) . .
C9 C13 H13 120.2 . .
C12 C13 H13 120.2 . .
O3 C14 C15 106.1(3) . 1_655
O3 C14 H14A 110.5 . .
C15 C14 H14A 110.5 1_655 .
O3 C14 H14B 110.5 . .
C15 C14 H14B 110.5 1_655 .
H14A C14 H14B 108.7 . .
C19 C15 C16 118.1(4) . .
C19 C15 C14 121.6(4) . 1_455
C16 C15 C14 120.3(4) . 1_455
C15 C16 C17 119.1(4) . .
C15 C16 H16 120.5 . .
C17 C16 H16 120.5 . .
N2 C17 C16 123.4(4) . .
N2 C17 H17 118.3 . .
C16 C17 H17 118.3 . .
N2 C18 C19 122.7(4) . .
N2 C18 H18 118.6 . .
C19 C18 H18 118.6 . .
C15 C19 C18 119.4(5) . .
C15 C19 H19 120.3 . .
C18 C19 H19 120.3 . .
C21 C20 C25 119.2(3) . .
C21 C20 C26 121.0(3) . .
C25 C20 C26 119.7(3) . .
C20 C21 C22 120.4(3) . .
C20 C21 H21 119.8 . .
C22 C21 H21 119.8 . .
C21 C22 C23 119.8(4) . .
C21 C22 H22 120.1 . .
C23 C22 H22 120.1 . .
C24 C23 C22 119.9(3) . .
C24 C23 C27 121.1(3) . 4_565
C22 C23 C27 119.0(3) . 4_565
C25 C24 C23 120.4(4) . .
C25 C24 H24 119.8 . .
C23 C24 H24 119.8 . .
C24 C25 C20 120.3(4) . .
C24 C25 H25 119.8 . .
C20 C25 H25 119.8 . .
O4 C26 O5 125.0(3) . .
O4 C26 C20 117.4(3) . .
O5 C26 C20 117.6(3) . .
O7 C27 O6 125.5(3) . .
O7 C27 C23 117.5(3) . 4_566
O6 C27 C23 117.0(3) . 4_566
C29 C28 C33 119.4(3) . .
C29 C28 C34 120.1(4) . .
C33 C28 C34 120.4(3) . .
C28 C29 C30 120.0(4) . .
C28 C29 H29 120.0 . .
C30 C29 H29 120.0 . .
C31 C30 C29 121.0(4) . .
C31 C30 H30 119.5 . .
C29 C30 H30 119.5 . .
C32 C31 C30 119.5(4) . .
C32 C31 C35 119.7(4) . 4_576
C30 C31 C35 120.8(3) . 4_576
C31 C32 C33 120.1(4) . .
C31 C32 H32 120.0 . .
C33 C32 H32 120.0 . .
C28 C33 C32 120.0(4) . .
C28 C33 H33 120.0 . .
C32 C33 H33 120.0 . .
O8 C34 O9 125.4(4) . .
O8 C34 C28 117.0(3) . .
O9 C34 C28 117.6(4) . .
O11 C35 O10 125.3(4) . .
O11 C35 C31 117.5(3) . 4_575
O10 C35 C31 117.2(3) . 4_575
C12 N1 C11 118.0(3) . .
C12 N1 Zn2 121.3(2) . .
C11 N1 Zn2 119.3(3) . .
C17 N2 C18 117.2(4) . .
C17 N2 Zn1 121.8(3) . .
C18 N2 Zn1 121.0(3) . .
C2 O2 C8 119.7(3) . .
C4 O3 C14 117.6(3) . .
C26 O4 Zn2 133.9(2) . .
C26 O5 Zn1 122.0(3) . .
C27 O6 Zn2 118.4(3) . .
C27 O7 Zn1 137.0(3) . .
C34 O8 Zn1 130.0(3) . .
C34 O9 Zn2 124.5(3) . .
C35 O10 Zn1 121.7(3) . .
C35 O11 Zn2 133.9(3) . .

loop_
_geom_bond_atom_site_label_1
_geom_bond_atom_site_label_2
_geom_bond_distance
_geom_bond_site_symmetry_2
Zn1 O5 2.008(3) .
Zn1 O8 2.028(3) .
Zn1 N2 2.034(3) .
Zn1 O10 2.034(3) .
Zn1 O7 2.040(3) .
Zn1 Zn2 2.9649(7) .
Zn2 O9 2.016(3) .
Zn2 N1 2.029(3) .
Zn2 O4 2.033(3) .
Zn2 O6 2.031(3) .
Zn2 O11 2.041(3) .
C1 C6 1.386(5) .
C1 C2 1.393(6) .
C1 C7 1.482(6) .
C2 O2 1.363(4) .
C2 C3 1.369(5) .
C3 C4 1.393(5) .
C3 H3 0.9500 .
C4 O3 1.357(5) .
C4 C5 1.390(6) .
C5 C6 1.380(6) .
C5 H5 0.9500 .
C6 H6 0.9500 .
C7 O1 1.220(5) .
C7 H7 0.9500 .
C8 O2 1.443(5) .
C8 C9 1.504(5) .
C8 H8A 0.9900 .
C8 H8B 0.9900 .
C9 C13 1.358(5) .
C9 C10 1.379(6) .
C10 C11 1.392(5) .
C10 H10 0.9500 .
C11 N1 1.332(5) .
C11 H11 0.9500 .
C12 N1 1.324(5) .
C12 C13 1.391(5) .
C12 H12 0.9500 .
C13 H13 0.9500 .
C14 O3 1.432(5) .
C14 C15 1.514(6) 1_655
C14 H14A 0.9900 .
C14 H14B 0.9900 .
C15 C19 1.371(6) .
C15 C16 1.366(6) .
C16 C17 1.386(6) .
C16 H16 0.9500 .
C17 N2 1.311(5) .
C17 H17 0.9500 .
C18 N2 1.343(5) .
C18 C19 1.372(6) .
C18 H18 0.9500 .
C19 H19 0.9500 .
C20 C21 1.391(5) .
C20 C25 1.394(5) .
C20 C26 1.493(5) .
C21 C22 1.379(5) .
C21 H21 0.9500 .
C22 C23 1.386(5) .
C22 H22 0.9500 .
C23 C24 1.388(5) .
C23 C27 1.509(5) 4_565
C24 C25 1.367(5) .
C24 H24 0.9500 .
C25 H25 0.9500 .
C26 O4 1.239(5) .
C26 O5 1.270(4) .
C27 O7 1.247(5) .
C27 O6 1.266(5) .
C28 C29 1.387(5) .
C28 C33 1.393(6) .
C28 C34 1.499(5) .
C29 C30 1.372(6) .
C29 H29 0.9500 .
C30 C31 1.384(5) .
C30 H30 0.9500 .
C31 C32 1.380(5) .
C31 C35 1.507(5) 4_576
C32 C33 1.390(6) .
C32 H32 0.9500 .
C33 H33 0.9500 .
C34 O8 1.258(5) .
C34 O9 1.252(5) .
C35 O11 1.248(5) .
C35 O10 1.257(5) .

loop_
_smtbx_masks_void_nr
_smtbx_masks_void_average_x
_smtbx_masks_void_average_y
_smtbx_masks_void_average_z
_smtbx_masks_void_volume
_smtbx_masks_void_count_electrons
_smtbx_masks_void_content
1 -0.023 0.319 0.016 1929.0 435.0 '2 DMF,MeOH, H2O'
